data_4341394
loop_
_publ_author_name
'Ramachandran, Krishna K.'
'Stoyko, Stanislav S.'
'Mullen, C. Scott'
'Mar, Arthur'

_publ_section_title
;
 Rare-Earth Manganese Copper Phosphides REMnCu4P3 (RE = Gd-Ho): The First
 Quaternary Ordered Variants of the YCo5P3-Type Structure.
;
_journal_issue 3
_journal_name_full 'Inorganic chemistry'
_journal_page_first 860
_journal_page_last 866
_journal_paper_doi 10.1021/ic502075x
_journal_volume 54
_journal_year 2015
_chemical_formula_structural 'Ho Mn Cu4 P3'
_chemical_formula_sum 'Cu4 Ho Mn P3'
_chemical_formula_weight 566.94
_chemical_name_common 'holmium manganese copper phosphide (1/1/4/3)'
_chemical_name_systematic 'holmium manganese copper phosphide (1/1/4/3)'
_space_group_crystal_system orthorhombic
_space_group_IT_number 62
_space_group_name_Hall '-P 2ac 2n'
_space_group_name_H-M_alt 'P n m a'
_symmetry_space_group_name_Hall '-P 2ac 2n'
_symmetry_space_group_name_H-M 'P n m a'
_atom_sites_solution_primary direct
_atom_sites_solution_secondary difmap
_audit_creation_method SHELXL-2013
_cell_angle_alpha 90
_cell_angle_beta 90
_cell_angle_gamma 90
_cell_formula_units_Z 4
_cell_length_a 12.6489(4)
_cell_length_b 3.77550(10)
_cell_length_c 10.8632(4)
_cell_measurement_reflns_used 9058
_cell_measurement_temperature 173(2)
_cell_measurement_theta_max 33.03
_cell_measurement_theta_min 3.22
_cell_volume 518.78(3)
_computing_cell_refinement 'Bruker SAINT 7.68A (Bruker, 2009)'
_computing_data_collection 'Bruker APEX 2 (Bruker, 2008)'
_computing_data_reduction 'Bruker SAINT 7.68A'
_computing_molecular_graphics 'ATOMS 5.1 (Dowty, 1999)'
_computing_publication_material 'Bruker SHELXTL'
_computing_structure_refinement 'Bruker SHELXTL'
_computing_structure_solution 'Bruker SHELXTL'
_diffrn_ambient_temperature 173(2)
_diffrn_measured_fraction_theta_full 1.000
_diffrn_measured_fraction_theta_max 0.988
_diffrn_measurement_device_type 'Bruker PLATFORM/SMART APEX II CCD'
_diffrn_measurement_method '\w and \f scans'
_diffrn_radiation_type MoK\a
_diffrn_radiation_wavelength 0.71073
_diffrn_reflns_av_R_equivalents 0.0222
_diffrn_reflns_av_unetI/netI 0.0136
_diffrn_reflns_Laue_measured_fraction_full 1.000
_diffrn_reflns_Laue_measured_fraction_max 0.988
_diffrn_reflns_limit_h_max 19
_diffrn_reflns_limit_h_min -19
_diffrn_reflns_limit_k_max 5
_diffrn_reflns_limit_k_min -5
_diffrn_reflns_limit_l_max 16
_diffrn_reflns_limit_l_min -16
_diffrn_reflns_number 7113
_diffrn_reflns_point_group_measured_fraction_full 1.000
_diffrn_reflns_point_group_measured_fraction_max 0.988
_diffrn_reflns_theta_full 25.242
_diffrn_reflns_theta_max 33.193
_diffrn_reflns_theta_min 2.471
_diffrn_source 'fine-focus sealed tube'
_exptl_absorpt_coefficient_mu 34.288
_exptl_absorpt_correction_T_max 0.5050
_exptl_absorpt_correction_T_min 0.0601
_exptl_absorpt_correction_type numerical
_exptl_absorpt_process_details 'Bruker SHELXTL (Sheldrick, 2013)'
_exptl_crystal_colour black
_exptl_crystal_density_diffrn 7.259
_exptl_crystal_density_method 'not measured'
_exptl_crystal_description needle
_exptl_crystal_F_000 1012
_exptl_crystal_size_max 0.434
_exptl_crystal_size_mid 0.032
_exptl_crystal_size_min 0.028
_refine_diff_density_max 3.562
_refine_diff_density_min -2.007
_refine_diff_density_rms 0.260
_refine_ls_extinction_coef 0.00102(6)
_refine_ls_extinction_expression Fc^*^=kFc[1+0.001xFc^2^\l^3^/sin(2\q)]^-1/4^
_refine_ls_extinction_method SHELXL
_refine_ls_goodness_of_fit_ref 1.073
_refine_ls_hydrogen_treatment undef
_refine_ls_matrix_type full
_refine_ls_number_parameters 56
_refine_ls_number_reflns 1108
_refine_ls_number_restraints 0
_refine_ls_restrained_S_all 1.073
_refine_ls_R_factor_all 0.0183
_refine_ls_R_factor_gt 0.0162
_refine_ls_shift/su_max 0.001
_refine_ls_shift/su_mean 0.000
_refine_ls_structure_factor_coef Fsqd
_refine_ls_weighting_details 'w=1/[\s^2^(Fo^2^)+(0.0072P)^2^+4.5436P] where P=(Fo^2^+2Fc^2^)/3'
_refine_ls_weighting_scheme calc
_refine_ls_wR_factor_gt 0.0345
_refine_ls_wR_factor_ref 0.0351
_reflns_Friedel_coverage 0.000
_reflns_number_gt 1026
_reflns_number_total 1108
_reflns_threshold_expression 'I > 2\s(I)'
_cod_data_source_file ic502075x_si_002.cif
_cod_data_source_block HoMnCu4P3
_cod_depositor_comments 'Adding full bibliography for 4341391--4341394.cif.'
_cod_database_code 4341394
_shelx_space_group_comment
;
The symmetry employed for this shelxl refinement is uniquely defined
by the following loop, which should always be used as a source of
symmetry information in preference to the above space-group names.
They are only intended as comments.
;
_shelx_estimated_absorpt_t_min 0.024
_shelx_estimated_absorpt_t_max 0.447
_shelxl_version_number 2013-4

loop_
_space_group_symop_operation_xyz
'x, y, z'
'-x+1/2, -y, z+1/2'
'-x, y+1/2, -z'
'x+1/2, -y+1/2, -z+1/2'
'-x, -y, -z'
'x-1/2, y, -z-1/2'
'x, -y-1/2, z'
'-x-1/2, y-1/2, z-1/2'

loop_
_atom_site_label
_atom_site_type_symbol
_atom_site_fract_x
_atom_site_fract_y
_atom_site_fract_z
_atom_site_U_iso_or_equiv
_atom_site_adp_type
_atom_site_occupancy
_atom_site_site_symmetry_order
_atom_site_calc_flag
_atom_site_refinement_flags_posn
_atom_site_refinement_flags_adp
_atom_site_refinement_flags_occupancy
Ho Ho 0.29110(2) 0.2500 0.92089(2) 0.00643(5) Uani 1 2 d S T P
Mn Mn 0.01874(6) 0.2500 0.78984(7) 0.01396(13) Uani 1 2 d S T P
Cu1 Cu 0.00493(4) 0.2500 0.41148(5) 0.00867(10) Uani 1 2 d S T P
Cu2 Cu 0.06436(4) 0.2500 0.04035(5) 0.00808(10) Uani 1 2 d S T P
Cu3 Cu 0.30550(4) 0.2500 0.62948(5) 0.00841(10) Uani 1 2 d S T P
Cu4 Cu 0.32111(4) 0.2500 0.21632(5) 0.00839(10) Uani 1 2 d S T P
P1 P 0.11648(8) 0.2500 0.59317(10) 0.00637(17) Uani 1 2 d S T P
P2 P 0.12968(8) 0.2500 0.24582(10) 0.00657(17) Uani 1 2 d S T P
P3 P 0.37753(8) 0.2500 0.42185(10) 0.00637(17) Uani 1 2 d S T P

loop_
_atom_site_aniso_label
_atom_site_aniso_U_11
_atom_site_aniso_U_22
_atom_site_aniso_U_33
_atom_site_aniso_U_23
_atom_site_aniso_U_13
_atom_site_aniso_U_12
Ho 0.00742(8) 0.00427(8) 0.00760(8) 0.000 0.00005(6) 0.000
Mn 0.0182(3) 0.0091(3) 0.0145(3) 0.000 0.0058(3) 0.000
Cu1 0.0090(2) 0.0070(2) 0.0100(2) 0.000 0.00009(17) 0.000
Cu2 0.0081(2) 0.0056(2) 0.0104(2) 0.000 -0.00046(17) 0.000
Cu3 0.0100(2) 0.0060(2) 0.0092(2) 0.000 0.00044(17) 0.000
Cu4 0.0091(2) 0.0072(2) 0.0089(2) 0.000 -0.00055(17) 0.000
P1 0.0072(4) 0.0045(4) 0.0074(4) 0.000 0.0002(3) 0.000
P2 0.0071(4) 0.0051(4) 0.0074(4) 0.000 -0.0001(3) 0.000
P3 0.0068(4) 0.0051(4) 0.0072(4) 0.000 -0.0001(3) 0.000

loop_
_atom_type_symbol
_atom_type_description
_atom_type_scat_dispersion_real
_atom_type_scat_dispersion_imag
_atom_type_scat_source
P P 0.1023 0.0942 'International Tables Vol C Tables 4.2.6.8 and 6.1.1.4'
Mn Mn 0.3368 0.7283 'International Tables Vol C Tables 4.2.6.8 and 6.1.1.4'
Cu Cu 0.3201 1.2651 'International Tables Vol C Tables 4.2.6.8 and 6.1.1.4'
Ho Ho -0.2175 4.6783 'International Tables Vol C Tables 4.2.6.8 and 6.1.1.4'

loop_
_geom_angle_atom_site_label_1
_geom_angle_atom_site_label_2
_geom_angle_atom_site_label_3
_geom_angle
_geom_angle_site_symmetry_1
_geom_angle_site_symmetry_3
P3 Ho P3 83.02(3) 2 2_565
P3 Ho P2 80.06(2) 2 2
P3 Ho P2 134.59(3) 2_565 2
P3 Ho P2 134.59(3) 2 2_565
P3 Ho P2 80.06(2) 2_565 2_565
P2 Ho P2 82.58(3) 2 2_565
P3 Ho P1 136.88(3) 2 2_565
P3 Ho P1 82.43(2) 2_565 2_565
P2 Ho P1 135.76(3) 2 2_565
P2 Ho P1 81.87(2) 2_565 2_565
P3 Ho P1 82.43(2) 2 2
P3 Ho P1 136.88(3) 2_565 2
P2 Ho P1 81.87(2) 2 2
P2 Ho P1 135.76(3) 2_565 2
P1 Ho P1 81.10(3) 2_565 2
P3 Ho Cu2 46.863(17) 2 1_556
P3 Ho Cu2 46.863(17) 2_565 1_556
P2 Ho Cu2 126.381(19) 2 1_556
P2 Ho Cu2 126.381(19) 2_565 1_556
P1 Ho Cu2 95.80(2) 2_565 1_556
P1 Ho Cu2 95.80(2) 2 1_556
P3 Ho Cu3 92.67(2) 2 .
P3 Ho Cu3 92.67(2) 2_565 .
P2 Ho Cu3 46.859(18) 2 .
P2 Ho Cu3 46.859(18) 2_565 .
P1 Ho Cu3 128.338(19) 2_565 .
P1 Ho Cu3 128.338(19) 2 .
Cu2 Ho Cu3 117.638(15) 1_556 .
P3 Ho Cu3 95.89(2) 2 2_565
P3 Ho Cu3 47.07(2) 2_565 2_565
P2 Ho Cu3 174.945(16) 2 2_565
P2 Ho Cu3 102.459(15) 2_565 2_565
P1 Ho Cu3 46.55(2) 2_565 2_565
P1 Ho Cu3 94.65(2) 2 2_565
Cu2 Ho Cu3 50.108(11) 1_556 2_565
Cu3 Ho Cu3 136.937(8) . 2_565
P3 Ho Cu3 47.07(2) 2 2
P3 Ho Cu3 95.89(2) 2_565 2
P2 Ho Cu3 102.459(15) 2 2
P2 Ho Cu3 174.945(16) 2_565 2
P1 Ho Cu3 94.65(2) 2_565 2
P1 Ho Cu3 46.55(2) 2 2
Cu2 Ho Cu3 50.108(11) 1_556 2
Cu3 Ho Cu3 136.937(8) . 2
Cu3 Ho Cu3 72.504(12) 2_565 2
P3 Ho Cu1 174.441(16) 2 2_565
P3 Ho Cu1 102.298(15) 2_565 2_565
P2 Ho Cu1 94.91(2) 2 2_565
P2 Ho Cu1 46.11(2) 2_565 2_565
P1 Ho Cu1 46.55(2) 2_565 2_565
P1 Ho Cu1 94.57(2) 2 2_565
Cu2 Ho Cu1 138.424(9) 1_556 2_565
Cu3 Ho Cu1 85.511(13) . 2_565
Cu3 Ho Cu1 88.995(11) 2_565 2_565
Cu3 Ho Cu1 132.881(14) 2 2_565
P3 Ho Cu1 102.298(15) 2 2
P3 Ho Cu1 174.441(17) 2_565 2
P2 Ho Cu1 46.11(2) 2 2
P2 Ho Cu1 94.91(2) 2_565 2
P1 Ho Cu1 94.57(2) 2_565 2
P1 Ho Cu1 46.55(2) 2 2
Cu2 Ho Cu1 138.424(9) 1_556 2
Cu3 Ho Cu1 85.511(13) . 2
Cu3 Ho Cu1 132.881(14) 2_565 2
Cu3 Ho Cu1 88.995(11) 2 2
Cu1 Ho Cu1 72.343(12) 2_565 2
P1 Mn P2 103.00(4) . 5_556
P1 Mn P2 103.00(4) . 5_566
P2 Mn P2 89.12(4) 5_556 5_566
P1 Mn P3 102.45(3) . 2_565
P2 Mn P3 154.55(4) 5_556 2_565
P2 Mn P3 85.71(2) 5_566 2_565
P1 Mn P3 102.45(3) . 2
P2 Mn P3 85.71(2) 5_556 2
P2 Mn P3 154.55(4) 5_566 2
P3 Mn P3 88.33(4) 2_565 2
P1 Mn Cu2 137.97(4) . 1_556
P2 Mn Cu2 106.59(3) 5_556 1_556
P2 Mn Cu2 106.59(3) 5_566 1_556
P3 Mn Cu2 51.82(2) 2_565 1_556
P3 Mn Cu2 51.82(2) 2 1_556
P1 Mn Cu3 138.06(4) . 6_557
P2 Mn Cu3 51.75(2) 5_556 6_557
P2 Mn Cu3 51.75(2) 5_566 6_557
P3 Mn Cu3 107.28(3) 2_565 6_557
P3 Mn Cu3 107.28(3) 2 6_557
Cu2 Mn Cu3 83.97(2) 1_556 6_557
P1 Mn Cu2 138.358(12) . 5_566
P2 Mn Cu2 107.55(3) 5_556 5_566
P2 Mn Cu2 50.88(3) 5_566 5_566
P3 Mn Cu2 51.14(2) 2_565 5_566
P3 Mn Cu2 107.37(3) 2 5_566
Cu2 Mn Cu2 56.053(19) 1_556 5_566
Cu3 Mn Cu2 56.457(17) 6_557 5_566
P1 Mn Cu2 138.358(12) . 5_556
P2 Mn Cu2 50.88(3) 5_556 5_556
P2 Mn Cu2 107.55(3) 5_566 5_556
P3 Mn Cu2 107.37(3) 2_565 5_556
P3 Mn Cu2 51.14(2) 2 5_556
Cu2 Mn Cu2 56.053(19) 1_556 5_556
Cu3 Mn Cu2 56.457(17) 6_557 5_556
Cu2 Mn Cu2 83.28(2) 5_566 5_556
P1 Mn Cu4 53.71(2) . 2_565
P2 Mn Cu4 155.54(4) 5_556 2_565
P2 Mn Cu4 89.48(2) 5_566 2_565
P3 Mn Cu4 49.45(3) 2_565 2_565
P3 Mn Cu4 105.23(3) 2 2_565
Cu2 Mn Cu4 97.20(2) 1_556 2_565
Cu3 Mn Cu4 138.951(12) 6_557 2_565
Cu2 Mn Cu4 90.272(14) 5_566 2_565
Cu2 Mn Cu4 151.08(3) 5_556 2_565
P1 Mn Cu4 53.71(2) . 2
P2 Mn Cu4 89.48(2) 5_556 2
P2 Mn Cu4 155.54(4) 5_566 2
P3 Mn Cu4 105.23(3) 2_565 2
P3 Mn Cu4 49.45(3) 2 2
Cu2 Mn Cu4 97.20(2) 1_556 2
Cu3 Mn Cu4 138.951(12) 6_557 2
Cu2 Mn Cu4 151.08(3) 5_566 2
Cu2 Mn Cu4 90.272(14) 5_556 2
Cu4 Mn Cu4 81.85(2) 2_565 2
P1 Mn Cu1 53.13(2) . 5_556
P2 Mn Cu1 50.48(3) 5_556 5_556
P2 Mn Cu1 106.00(3) 5_566 5_556
P3 Mn Cu1 154.32(4) 2_565 5_556
P3 Mn Cu1 89.75(2) 2 5_556
Cu2 Mn Cu1 139.285(12) 1_556 5_556
Cu3 Mn Cu1 97.74(2) 6_557 5_556
Cu2 Mn Cu1 151.96(3) 5_566 5_556
Cu2 Mn Cu1 91.082(14) 5_556 5_556
Cu4 Mn Cu1 106.83(3) 2_565 5_556
Cu4 Mn Cu1 55.809(17) 2 5_556
P2 Cu1 P1 103.19(4) . .
P2 Cu1 P1 113.60(3) . 5_556
P1 Cu1 P1 112.57(3) . 5_556
P2 Cu1 P1 113.60(3) . 5_566
P1 Cu1 P1 112.57(3) . 5_566
P1 Cu1 P1 101.71(4) 5_556 5_566
P2 Cu1 Cu1 124.51(3) . 5_566
P1 Cu1 Cu1 56.42(2) . 5_566
P1 Cu1 Cu1 121.89(4) 5_556 5_566
P1 Cu1 Cu1 56.15(3) 5_566 5_566
P2 Cu1 Cu1 124.51(3) . 5_556
P1 Cu1 Cu1 56.42(2) . 5_556
P1 Cu1 Cu1 56.15(3) 5_556 5_556
P1 Cu1 Cu1 121.89(4) 5_566 5_556
Cu1 Cu1 Cu1 88.81(3) 5_566 5_556
P2 Cu1 Cu4 100.40(3) . 6_556
P1 Cu1 Cu4 156.40(4) . 6_556
P1 Cu1 Cu4 56.47(2) 5_556 6_556
P1 Cu1 Cu4 56.47(2) 5_566 6_556
Cu1 Cu1 Cu4 109.01(3) 5_566 6_556
Cu1 Cu1 Cu4 109.01(3) 5_556 6_556
P2 Cu1 Mn 60.12(2) . 5_556
P1 Cu1 Mn 132.26(2) . 5_556
P1 Cu1 Mn 54.22(3) 5_556 5_556
P1 Cu1 Mn 115.05(3) 5_566 5_556
Cu1 Cu1 Mn 170.68(3) 5_566 5_556
Cu1 Cu1 Mn 94.430(14) 5_556 5_556
Cu4 Cu1 Mn 61.671(19) 6_556 5_556
P2 Cu1 Mn 60.12(2) . 5_566
P1 Cu1 Mn 132.26(2) . 5_566
P1 Cu1 Mn 115.05(3) 5_556 5_566
P1 Cu1 Mn 54.22(3) 5_566 5_566
Cu1 Cu1 Mn 94.430(14) 5_566 5_566
Cu1 Cu1 Mn 170.68(3) 5_556 5_566
Cu4 Cu1 Mn 61.671(19) 6_556 5_566
Mn Cu1 Mn 81.07(2) 5_556 5_566
P2 Cu1 Ho 59.48(2) . 2_564
P1 Cu1 Ho 60.32(2) . 2_564
P1 Cu1 Ho 165.31(2) 5_556 2_564
P1 Cu1 Ho 92.97(2) 5_566 2_564
Cu1 Cu1 Ho 66.515(17) 5_566 2_564
Cu1 Cu1 Ho 115.31(3) 5_556 2_564
Cu4 Cu1 Ho 135.149(14) 6_556 2_564
Mn Cu1 Ho 119.40(2) 5_556 2_564
Mn Cu1 Ho 73.956(16) 5_566 2_564
P2 Cu1 Ho 59.48(2) . 2_554
P1 Cu1 Ho 60.32(2) . 2_554
P1 Cu1 Ho 92.97(2) 5_556 2_554
P1 Cu1 Ho 165.31(2) 5_566 2_554
Cu1 Cu1 Ho 115.31(3) 5_566 2_554
Cu1 Cu1 Ho 66.515(17) 5_556 2_554
Cu4 Cu1 Ho 135.149(14) 6_556 2_554
Mn Cu1 Ho 73.956(16) 5_556 2_554
Mn Cu1 Ho 119.40(2) 5_566 2_554
Ho Cu1 Ho 72.343(12) 2_564 2_554
P2 Cu1 Ho 165.20(3) . 6_557
P1 Cu1 Ho 91.61(3) . 6_557
P1 Cu1 Ho 59.22(2) 5_556 6_557
P1 Cu1 Ho 59.22(2) 5_566 6_557
Cu1 Cu1 Ho 64.12(2) 5_566 6_557
Cu1 Cu1 Ho 64.12(2) 5_556 6_557
Cu4 Cu1 Ho 64.795(16) 6_556 6_557
Mn Cu1 Ho 109.57(2) 5_556 6_557
Mn Cu1 Ho 109.57(2) 5_566 6_557
Ho Cu1 Ho 130.635(13) 2_564 6_557
Ho Cu1 Ho 130.635(13) 2_554 6_557
P2 Cu2 P3 100.45(4) . 6_556
P2 Cu2 P3 113.37(3) . 2_554
P3 Cu2 P3 113.18(3) 6_556 2_554
P2 Cu2 P3 113.37(3) . 2_564
P3 Cu2 P3 113.18(3) 6_556 2_564
P3 Cu2 P3 103.72(4) 2_554 2_564
P2 Cu2 Cu2 121.67(3) . 5
P3 Cu2 Cu2 56.62(2) 6_556 5
P3 Cu2 Cu2 56.56(3) 2_554 5
P3 Cu2 Cu2 124.93(4) 2_564 5
P2 Cu2 Cu2 121.67(3) . 5_565
P3 Cu2 Cu2 56.62(2) 6_556 5_565
P3 Cu2 Cu2 124.93(4) 2_554 5_565
P3 Cu2 Cu2 56.56(3) 2_564 5_565
Cu2 Cu2 Cu2 91.18(3) 5 5_565
P2 Cu2 Cu3 56.57(2) . 2_564
P3 Cu2 Cu3 122.83(2) 6_556 2_564
P3 Cu2 Cu3 123.96(3) 2_554 2_564
P3 Cu2 Cu3 56.82(3) 2_564 2_564
Cu2 Cu2 Cu3 178.22(3) 5 2_564
Cu2 Cu2 Cu3 89.720(12) 5_565 2_564
P2 Cu2 Cu3 56.57(2) . 2_554
P3 Cu2 Cu3 122.83(2) 6_556 2_554
P3 Cu2 Cu3 56.82(3) 2_554 2_554
P3 Cu2 Cu3 123.96(3) 2_564 2_554
Cu2 Cu2 Cu3 89.720(12) 5 2_554
Cu2 Cu2 Cu3 178.22(3) 5_565 2_554
Cu3 Cu2 Cu3 89.34(2) 2_564 2_554
P2 Cu2 Mn 171.66(4) . 1_554
P3 Cu2 Mn 87.89(3) 6_556 1_554
P3 Cu2 Mn 62.54(3) 2_554 1_554
P3 Cu2 Mn 62.54(3) 2_564 1_554
Cu2 Cu2 Mn 63.11(2) 5 1_554
Cu2 Cu2 Mn 63.11(2) 5_565 1_554
Cu3 Cu2 Mn 118.68(2) 2_564 1_554
Cu3 Cu2 Mn 118.68(2) 2_554 1_554
P2 Cu2 Mn 61.28(2) . 5_566
P3 Cu2 Mn 61.59(2) 6_556 5_566
P3 Cu2 Mn 169.78(3) 2_554 5_566
P3 Cu2 Mn 86.50(2) 2_564 5_566
Cu2 Cu2 Mn 117.52(3) 5 5_566
Cu2 Cu2 Mn 60.84(2) 5_565 5_566
Cu3 Cu2 Mn 61.678(19) 2_564 5_566
Cu3 Cu2 Mn 117.38(3) 2_554 5_566
Mn Cu2 Mn 123.947(19) 1_554 5_566
P2 Cu2 Mn 61.28(2) . 5_556
P3 Cu2 Mn 61.59(2) 6_556 5_556
P3 Cu2 Mn 86.50(2) 2_554 5_556
P3 Cu2 Mn 169.78(3) 2_564 5_556
Cu2 Cu2 Mn 60.84(2) 5 5_556
Cu2 Cu2 Mn 117.52(3) 5_565 5_556
Cu3 Cu2 Mn 117.38(3) 2_564 5_556
Cu3 Cu2 Mn 61.678(19) 2_554 5_556
Mn Cu2 Mn 123.947(19) 1_554 5_556
Mn Cu2 Mn 83.28(2) 5_566 5_556
P2 Cu2 Ho 94.03(3) . 1_554
P3 Cu2 Ho 165.51(3) 6_556 1_554
P3 Cu2 Ho 59.99(2) 2_554 1_554
P3 Cu2 Ho 59.99(2) 2_564 1_554
Cu2 Cu2 Ho 115.12(2) 5 1_554
Cu2 Cu2 Ho 115.12(2) 5_565 1_554
Cu3 Cu2 Ho 65.804(15) 2_564 1_554
Cu3 Cu2 Ho 65.804(15) 2_554 1_554
Mn Cu2 Ho 77.63(2) 1_554 1_554
Mn Cu2 Ho 127.212(18) 5_566 1_554
Mn Cu2 Ho 127.212(18) 5_556 1_554
P2 Cu3 P2 102.82(4) 2_565 2
P2 Cu3 P1 114.84(3) 2_565 .
P2 Cu3 P1 114.84(3) 2 .
P2 Cu3 P3 110.98(3) 2_565 .
P2 Cu3 P3 110.98(3) 2 .
P1 Cu3 P3 102.63(4) . .
P2 Cu3 Cu4 125.16(3) 2_565 2
P2 Cu3 Cu4 57.45(3) 2 2
P1 Cu3 Cu4 57.418(19) . 2
P3 Cu3 Cu4 123.82(2) . 2
P2 Cu3 Cu4 57.45(3) 2_565 2_565
P2 Cu3 Cu4 125.16(3) 2 2_565
P1 Cu3 Cu4 57.418(19) . 2_565
P3 Cu3 Cu4 123.82(2) . 2_565
Cu4 Cu3 Cu4 90.89(2) 2 2_565
P2 Cu3 Cu2 55.33(3) 2_565 2_565
P2 Cu3 Cu2 122.01(3) 2 2_565
P1 Cu3 Cu2 123.10(2) . 2_565
P3 Cu3 Cu2 55.674(19) . 2_565
Cu4 Cu3 Cu2 179.23(2) 2 2_565
Cu4 Cu3 Cu2 89.888(12) 2_565 2_565
P2 Cu3 Cu2 122.01(3) 2_565 2
P2 Cu3 Cu2 55.33(3) 2 2
P1 Cu3 Cu2 123.10(2) . 2
P3 Cu3 Cu2 55.674(19) . 2
Cu4 Cu3 Cu2 89.888(11) 2 2
Cu4 Cu3 Cu2 179.23(2) 2_565 2
Cu2 Cu3 Cu2 89.34(2) 2_565 2
P2 Cu3 Mn 61.02(3) 2_565 6_657
P2 Cu3 Mn 61.02(3) 2 6_657
P1 Cu3 Mn 171.37(4) . 6_657
P3 Cu3 Mn 86.01(3) . 6_657
Cu4 Cu3 Mn 117.70(2) 2 6_657
Cu4 Cu3 Mn 117.70(2) 2_565 6_657
Cu2 Cu3 Mn 61.864(17) 2_565 6_657
Cu2 Cu3 Mn 61.864(17) 2 6_657
P2 Cu3 Ho 59.81(3) 2_565 .
P2 Cu3 Ho 59.81(3) 2 .
P1 Cu3 Ho 96.08(3) . .
P3 Cu3 Ho 161.30(3) . .
Cu4 Cu3 Ho 67.030(16) 2 .
Cu4 Cu3 Ho 67.030(16) 2_565 .
Cu2 Cu3 Ho 113.277(18) 2_565 .
Cu2 Cu3 Ho 113.277(18) 2 .
Mn Cu3 Ho 75.29(2) 6_657 .
P2 Cu3 Ho 164.49(3) 2_565 2_554
P2 Cu3 Ho 92.25(2) 2 2_554
P1 Cu3 Ho 60.45(2) . 2_554
P3 Cu3 Ho 59.02(2) . 2_554
Cu4 Cu3 Ho 66.422(14) 2 2_554
Cu4 Cu3 Ho 116.28(2) 2_565 2_554
Cu2 Cu3 Ho 113.23(2) 2_565 2_554
Cu2 Cu3 Ho 64.089(14) 2 2_554
Mn Cu3 Ho 125.690(18) 6_657 2_554
Ho Cu3 Ho 133.364(12) . 2_554
P2 Cu3 Ho 92.25(2) 2_565 2_564
P2 Cu3 Ho 164.49(3) 2 2_564
P1 Cu3 Ho 60.45(2) . 2_564
P3 Cu3 Ho 59.02(2) . 2_564
Cu4 Cu3 Ho 116.28(2) 2 2_564
Cu4 Cu3 Ho 66.422(14) 2_565 2_564
Cu2 Cu3 Ho 64.089(14) 2_565 2_564
Cu2 Cu3 Ho 113.23(2) 2 2_564
Mn Cu3 Ho 125.690(18) 6_657 2_564
Ho Cu3 Ho 133.364(12) . 2_564
Ho Cu3 Ho 72.503(12) 2_554 2_564
P3 Cu4 P2 100.18(4) . .
P3 Cu4 P1 115.02(3) . 2_554
P2 Cu4 P1 113.07(3) . 2_554
P3 Cu4 P1 115.02(3) . 2_564
P2 Cu4 P1 113.07(3) . 2_564
P1 Cu4 P1 101.10(4) 2_554 2_564
P3 Cu4 Cu3 121.55(2) . 2_554
P2 Cu4 Cu3 56.455(19) . 2_554
P1 Cu4 Cu3 56.64(3) 2_554 2_554
P1 Cu4 Cu3 123.40(3) 2_564 2_554
P3 Cu4 Cu3 121.55(2) . 2_564
P2 Cu4 Cu3 56.455(19) . 2_564
P1 Cu4 Cu3 123.40(3) 2_554 2_564
P1 Cu4 Cu3 56.64(3) 2_564 2_564
Cu3 Cu4 Cu3 90.89(2) 2_554 2_564
P3 Cu4 Cu1 103.12(3) . 6_656
P2 Cu4 Cu1 156.70(4) . 6_656
P1 Cu4 Cu1 56.10(2) 2_554 6_656
P1 Cu4 Cu1 56.10(2) 2_564 6_656
Cu3 Cu4 Cu1 109.66(2) 2_554 6_656
Cu3 Cu4 Cu1 109.66(2) 2_564 6_656
P3 Cu4 Mn 61.45(2) . 2_564
P2 Cu4 Mn 131.34(2) . 2_564
P1 Cu4 Mn 115.50(3) 2_554 2_564
P1 Cu4 Mn 54.47(3) 2_564 2_564
Cu3 Cu4 Mn 172.05(3) 2_554 2_564
Cu3 Cu4 Mn 93.259(13) 2_564 2_564
Cu1 Cu4 Mn 62.52(2) 6_656 2_564
P3 Cu4 Mn 61.45(2) . 2_554
P2 Cu4 Mn 131.34(2) . 2_554
P1 Cu4 Mn 54.47(3) 2_554 2_554
P1 Cu4 Mn 115.50(3) 2_564 2_554
Cu3 Cu4 Mn 93.259(13) 2_554 2_554
Cu3 Cu4 Mn 172.05(3) 2_564 2_554
Cu1 Cu4 Mn 62.52(2) 6_656 2_554
Mn Cu4 Mn 81.85(2) 2_564 2_554
P3 Cu4 Ho 169.02(3) . 1_554
P2 Cu4 Ho 90.79(3) . 1_554
P1 Cu4 Ho 59.63(2) 2_554 1_554
P1 Cu4 Ho 59.63(2) 2_564 1_554
Cu3 Cu4 Ho 64.873(15) 2_554 1_554
Cu3 Cu4 Ho 64.873(15) 2_564 1_554
Cu1 Cu4 Ho 65.904(17) 6_656 1_554
Mn Cu4 Ho 110.96(2) 2_564 1_554
Mn Cu4 Ho 110.96(2) 2_554 1_554
P3 Cu4 Ho 58.70(2) . 2_564
P2 Cu4 Ho 58.41(2) . 2_564
P1 Cu4 Ho 164.98(2) 2_554 2_564
P1 Cu4 Ho 93.832(19) 2_564 2_564
Cu3 Cu4 Ho 113.22(2) 2_554 2_564
Cu3 Cu4 Ho 64.191(14) 2_564 2_564
Cu1 Cu4 Ho 136.645(13) 6_656 2_564
Mn Cu4 Ho 74.718(17) 2_564 2_564
Mn Cu4 Ho 119.94(2) 2_554 2_564
Ho Cu4 Ho 128.984(13) 1_554 2_564
P3 Cu4 Ho 58.70(2) . 2_554
P2 Cu4 Ho 58.41(2) . 2_554
P1 Cu4 Ho 93.832(19) 2_554 2_554
P1 Cu4 Ho 164.98(2) 2_564 2_554
Cu3 Cu4 Ho 64.191(14) 2_554 2_554
Cu3 Cu4 Ho 113.22(2) 2_564 2_554
Cu1 Cu4 Ho 136.645(13) 6_656 2_554
Mn Cu4 Ho 119.94(2) 2_564 2_554
Mn Cu4 Ho 74.718(17) 2_554 2_554
Ho Cu4 Ho 128.984(13) 1_554 2_554
Ho Cu4 Ho 71.197(12) 2_564 2_554
Cu3 P1 Cu1 134.93(5) . .
Cu3 P1 Cu1 128.75(2) . 5_556
Cu1 P1 Cu1 67.43(3) . 5_556
Cu3 P1 Cu1 128.75(2) . 5_566
Cu1 P1 Cu1 67.43(3) . 5_566
Cu1 P1 Cu1 101.71(4) 5_556 5_566
Cu3 P1 Cu4 65.94(3) . 2_565
Cu1 P1 Cu4 129.27(2) . 2_565
Cu1 P1 Cu4 144.48(5) 5_556 2_565
Cu1 P1 Cu4 67.430(18) 5_566 2_565
Cu3 P1 Cu4 65.94(3) . 2
Cu1 P1 Cu4 129.27(2) . 2
Cu1 P1 Cu4 67.430(18) 5_556 2
Cu1 P1 Cu4 144.48(5) 5_566 2
Cu4 P1 Cu4 101.10(4) 2_565 2
Cu3 P1 Mn 110.69(5) . .
Cu1 P1 Mn 114.38(5) . .
Cu1 P1 Mn 72.66(3) 5_556 .
Cu1 P1 Mn 72.66(3) 5_566 .
Cu4 P1 Mn 71.82(3) 2_565 .
Cu4 P1 Mn 71.82(3) 2 .
Cu3 P1 Ho 73.01(3) . 2_554
Cu1 P1 Ho 73.13(3) . 2_554
Cu1 P1 Ho 74.718(18) 5_556 2_554
Cu1 P1 Ho 138.14(4) 5_566 2_554
Cu4 P1 Ho 136.45(4) 2_565 2_554
Cu4 P1 Ho 73.784(18) 2 2_554
Mn P1 Ho 139.414(14) . 2_554
Cu3 P1 Ho 73.01(3) . 2_564
Cu1 P1 Ho 73.13(3) . 2_564
Cu1 P1 Ho 138.14(4) 5_556 2_564
Cu1 P1 Ho 74.718(18) 5_566 2_564
Cu4 P1 Ho 73.784(18) 2_565 2_564
Cu4 P1 Ho 136.45(4) 2 2_564
Mn P1 Ho 139.414(14) . 2_564
Ho P1 Ho 81.10(3) 2_554 2_564
Cu2 P2 Cu1 118.44(5) . .
Cu2 P2 Cu3 68.10(3) . 2_554
Cu1 P2 Cu3 128.12(2) . 2_554
Cu2 P2 Cu3 68.10(3) . 2_564
Cu1 P2 Cu3 128.12(2) . 2_564
Cu3 P2 Cu3 102.82(4) 2_554 2_564
Cu2 P2 Cu4 102.77(4) . .
Cu1 P2 Cu4 138.79(5) . .
Cu3 P2 Cu4 66.10(3) 2_554 .
Cu3 P2 Cu4 66.10(3) 2_564 .
Cu2 P2 Mn 67.83(3) . 5_556
Cu1 P2 Mn 69.40(3) . 5_556
Cu3 P2 Mn 67.24(2) 2_554 5_556
Cu3 P2 Mn 135.23(5) 2_564 5_556
Cu4 P2 Mn 132.29(2) . 5_556
Cu2 P2 Mn 67.83(3) . 5_566
Cu1 P2 Mn 69.40(3) . 5_566
Cu3 P2 Mn 135.23(5) 2_554 5_566
Cu3 P2 Mn 67.24(2) 2_564 5_566
Cu4 P2 Mn 132.29(2) . 5_566
Mn P2 Mn 89.12(4) 5_556 5_566
Cu2 P2 Ho 138.160(16) . 2_564
Cu1 P2 Ho 74.40(3) . 2_564
Cu3 P2 Ho 138.14(4) 2_554 2_564
Cu3 P2 Ho 73.335(17) 2_564 2_564
Cu4 P2 Ho 74.93(3) . 2_564
Mn P2 Ho 143.43(4) 5_556 2_564
Mn P2 Ho 82.942(18) 5_566 2_564
Cu2 P2 Ho 138.160(16) . 2_554
Cu1 P2 Ho 74.40(3) . 2_554
Cu3 P2 Ho 73.335(17) 2_554 2_554
Cu3 P2 Ho 138.14(4) 2_564 2_554
Cu4 P2 Ho 74.93(3) . 2_554
Mn P2 Ho 82.942(18) 5_556 2_554
Mn P2 Ho 143.43(4) 5_566 2_554
Ho P2 Ho 82.58(3) 2_564 2_554
Cu4 P3 Cu2 117.58(5) . 6_656
Cu4 P3 Cu2 127.16(2) . 2_565
Cu2 P3 Cu2 66.83(3) 6_656 2_565
Cu4 P3 Cu2 127.16(2) . 2
Cu2 P3 Cu2 66.83(3) 6_656 2
Cu2 P3 Cu2 103.72(4) 2_565 2
Cu4 P3 Cu3 140.28(5) . .
Cu2 P3 Cu3 102.14(4) 6_656 .
Cu2 P3 Cu3 67.50(3) 2_565 .
Cu2 P3 Cu3 67.50(3) 2 .
Cu4 P3 Mn 69.10(3) . 2_554
Cu2 P3 Mn 67.26(3) 6_656 2_554
Cu2 P3 Mn 133.12(5) 2_565 2_554
Cu2 P3 Mn 65.65(2) 2 2_554
Cu3 P3 Mn 132.23(2) . 2_554
Cu4 P3 Mn 69.10(3) . 2_564
Cu2 P3 Mn 67.26(3) 6_656 2_564
Cu2 P3 Mn 65.65(2) 2_565 2_564
Cu2 P3 Mn 133.12(5) 2 2_564
Cu3 P3 Mn 132.23(2) . 2_564
Mn P3 Mn 88.33(4) 2_554 2_564
Cu4 P3 Ho 76.62(3) . 2_554
Cu2 P3 Ho 137.597(16) 6_656 2_554
Cu2 P3 Ho 138.81(4) 2_565 2_554
Cu2 P3 Ho 73.145(17) 2 2_554
Cu3 P3 Ho 73.92(3) . 2_554
Mn P3 Ho 84.201(18) 2_554 2_554
Mn P3 Ho 145.33(4) 2_564 2_554
Cu4 P3 Ho 76.62(3) . 2_564
Cu2 P3 Ho 137.597(16) 6_656 2_564
Cu2 P3 Ho 73.145(17) 2_565 2_564
Cu2 P3 Ho 138.81(4) 2 2_564
Cu3 P3 Ho 73.92(3) . 2_564
Mn P3 Ho 145.33(4) 2_554 2_564
Mn P3 Ho 84.201(18) 2_564 2_564
Ho P3 Ho 83.02(3) 2_554 2_564

loop_
_geom_bond_atom_site_label_1
_geom_bond_atom_site_label_2
_geom_bond_distance
_geom_bond_site_symmetry_2
Ho P3 2.8484(8) 2
Ho P3 2.8484(8) 2_565
Ho P2 2.8609(8) 2
Ho P2 2.8609(8) 2_565
Ho P1 2.9038(8) 2_565
Ho P1 2.9038(8) 2
Ho Cu2 3.1480(6) 1_556
Ho Cu3 3.1710(6) .
Ho Cu3 3.1924(5) 2_565
Ho Cu3 3.1924(5) 2
Ho Cu1 3.1985(5) 2_565
Ho Cu1 3.1985(4) 2
Mn P1 2.4684(13) .
Mn P2 2.6904(9) 5_556
Mn P2 2.6904(9) 5_566
Mn P3 2.7095(9) 2_565
Mn P3 2.7095(9) 2
Mn Cu2 2.7819(9) 1_556
Mn Cu3 2.8361(9) 6_557
Mn Cu2 2.8410(7) 5_566
Mn Cu2 2.8410(7) 5_556
Mn Cu4 2.8818(7) 2_565
Mn Cu4 2.8818(7) 2
Mn Cu1 2.9045(7) 5_556
Cu1 P2 2.3934(12) .
Cu1 P1 2.4263(12) .
Cu1 P1 2.4341(7) 5_556
Cu1 P1 2.4341(7) 5_566
Cu1 Cu1 2.6978(8) 5_566
Cu1 Cu1 2.6978(8) 5_556
Cu1 Cu4 2.7080(8) 6_556
Cu1 Mn 2.9045(7) 5_556
Cu1 Mn 2.9045(7) 5_566
Cu1 Ho 3.1985(4) 2_564
Cu1 Ho 3.1985(4) 2_554
Cu1 Ho 3.2605(6) 6_557
Cu2 P2 2.3801(12) .
Cu2 P3 2.3987(12) 6_556
Cu2 P3 2.4003(7) 2_554
Cu2 P3 2.4003(7) 2_564
Cu2 Cu2 2.6426(7) 5
Cu2 Cu2 2.6426(7) 5_565
Cu2 Cu3 2.6852(5) 2_564
Cu2 Cu3 2.6852(5) 2_554
Cu2 Mn 2.7818(9) 1_554
Cu2 Mn 2.8410(7) 5_566
Cu2 Mn 2.8410(7) 5_556
Cu2 Ho 3.1480(6) 1_554
Cu3 P2 2.4152(8) 2_565
Cu3 P2 2.4152(8) 2
Cu3 P1 2.4232(12) .
Cu3 P3 2.4325(12) .
Cu3 Cu4 2.6493(5) 2
Cu3 Cu4 2.6493(5) 2_565
Cu3 Cu2 2.6852(5) 2_565
Cu3 Cu2 2.6852(5) 2
Cu3 Mn 2.8361(9) 6_657
Cu3 Ho 3.1924(5) 2_554
Cu3 Ho 3.1924(5) 2_564
Cu4 P3 2.3439(12) .
Cu4 P2 2.4426(12) .
Cu4 P1 2.4446(7) 2_554
Cu4 P1 2.4446(7) 2_564
Cu4 Cu3 2.6493(5) 2_554
Cu4 Cu3 2.6493(5) 2_564
Cu4 Cu1 2.7080(8) 6_656
Cu4 Mn 2.8818(7) 2_564
Cu4 Mn 2.8818(7) 2_554
Cu4 Ho 3.2317(6) 1_554
Cu4 Ho 3.2430(5) 2_564
Cu4 Ho 3.2430(5) 2_554
P1 Cu1 2.4341(7) 5_556
P1 Cu1 2.4341(7) 5_566
P1 Cu4 2.4447(7) 2_565
P1 Cu4 2.4447(7) 2
P1 Ho 2.9038(8) 2_554
P1 Ho 2.9038(8) 2_564
P2 Cu3 2.4152(8) 2_554
P2 Cu3 2.4152(8) 2_564
P2 Mn 2.6904(9) 5_556
P2 Mn 2.6904(9) 5_566
P2 Ho 2.8608(8) 2_564
P2 Ho 2.8608(8) 2_554
P3 Cu2 2.3987(12) 6_656
P3 Cu2 2.4002(7) 2_565
P3 Cu2 2.4002(7) 2
P3 Mn 2.7095(9) 2_554
P3 Mn 2.7095(9) 2_564
P3 Ho 2.8484(8) 2_554
P3 Ho 2.8484(8) 2_564
